data_2108817
loop_
_publ_author_name
'Konieczny, Krzysztof A.'
'Bakowicz, Julia'
'Paliwoda, Damian'
'Warren, Mark R.'
'Ciesielski, Arkadiusz'
'Cyra\'nski, Micha\/l K.'
'Turowska-Tyrk, Ilona'

_publ_section_title
;
 Structural reasons for the formation of multicomponent products and the
 influence of high pressure
;
_journal_issue 3
_journal_name_full 'Acta Crystallographica Section B'
_journal_page_first
;
;
_journal_paper_doi 10.1107/S2052520621004492
_journal_volume 77
_journal_year 2021
_chemical_absolute_configuration syn
_chemical_formula_sum 'C31 H39 N O3'
_chemical_formula_weight 473.63
_space_group_crystal_system orthorhombic
_space_group_IT_number 19
_space_group_name_Hall 'P 2ac 2ab'
_space_group_name_H-M_alt 'P 21 21 21'
_atom_sites_solution_hydrogens geom
_atom_sites_solution_primary isomor
_audit_creation_method SHELXL-2014/7
_cell_angle_alpha 90
_cell_angle_beta 90
_cell_angle_gamma 90
_cell_formula_units_Z 4
_cell_length_a 5.9793(10)
_cell_length_b 13.334(4)
_cell_length_c 31.884(8)
_cell_measurement_pressure 750000
_cell_measurement_reflns_used 2531
_cell_measurement_temperature 299(2)
_cell_measurement_theta_max 23.8
_cell_measurement_theta_min 2.4
_cell_volume 2542.0(11)
_computing_cell_refinement 'Bruker SAINT'
_computing_data_collection 'Bruker APEX2'
_computing_data_reduction 'Bruker SAINT'
_computing_molecular_graphics 'ORTEP-3 for Windows (Farrugia, 2012)'
_computing_publication_material 'SHELXL 2014/7 (Sheldrick, 2015)'
_computing_structure_refinement 'SHELXL 2014/7 (Sheldrick, 2015)'
_computing_structure_solution 'SHELXS-2013/1 (Sheldrick, 2008)'
_diffrn_ambient_pressure 750000
_diffrn_ambient_temperature 299(2)
_diffrn_measured_fraction_theta_full 0.516
_diffrn_measured_fraction_theta_max 0.511
_diffrn_measurement_device_type 'Bruker APEX-II CCD'
_diffrn_measurement_method '\f- and \w scans'
_diffrn_radiation_type MoK\a
_diffrn_radiation_wavelength 0.70932
_diffrn_reflns_av_R_equivalents 0.1317
_diffrn_reflns_av_unetI/netI 0.1466
_diffrn_reflns_Laue_measured_fraction_full 0.516
_diffrn_reflns_Laue_measured_fraction_max 0.511
_diffrn_reflns_limit_h_max 7
_diffrn_reflns_limit_h_min -7
_diffrn_reflns_limit_k_max 12
_diffrn_reflns_limit_k_min -13
_diffrn_reflns_limit_l_max 31
_diffrn_reflns_limit_l_min -31
_diffrn_reflns_number 13624
_diffrn_reflns_point_group_measured_fraction_full 0.515
_diffrn_reflns_point_group_measured_fraction_max 0.509
_diffrn_reflns_theta_full 25.242
_diffrn_reflns_theta_max 25.383
_diffrn_reflns_theta_min 1.655
_exptl_absorpt_coefficient_mu 0.078
_exptl_absorpt_correction_type none
_exptl_absorpt_process_details none
_exptl_crystal_colour colourless
_exptl_crystal_density_diffrn 1.238
_exptl_crystal_description block
_exptl_crystal_F_000 1024
_exptl_crystal_size_max 0.400
_exptl_crystal_size_mid 0.180
_exptl_crystal_size_min 0.140
_refine_diff_density_max 0.171
_refine_diff_density_min -0.191
_refine_diff_density_rms 0.039
_refine_ls_abs_structure_details
;
The absolute configuration was assigned to agree with that of its
precursor (S)-(-)-1-phenylethaneamine at the chiral centre C25.
;
_refine_ls_abs_structure_Flack -0.9(10)
_refine_ls_extinction_method none
_refine_ls_goodness_of_fit_ref 1.018
_refine_ls_hydrogen_treatment constr
_refine_ls_matrix_type full
_refine_ls_number_parameters 278
_refine_ls_number_reflns 2378
_refine_ls_number_restraints 74
_refine_ls_restrained_S_all 1.006
_refine_ls_R_factor_all 0.1729
_refine_ls_R_factor_gt 0.0691
_refine_ls_shift/su_max 0.000
_refine_ls_shift/su_mean 0.000
_refine_ls_structure_factor_coef Fsqd
_refine_ls_weighting_details 'w=1/[\s^2^(Fo^2^)+(0.0914P)^2^] where P=(Fo^2^+2Fc^2^)/3'
_refine_ls_weighting_scheme calc
_refine_ls_wR_factor_gt 0.1480
_refine_ls_wR_factor_ref 0.1886
_reflns_Friedel_coverage 0.713
_reflns_Friedel_fraction_full 0.514
_reflns_Friedel_fraction_max 0.507
_reflns_number_gt 1201
_reflns_number_total 2378
_reflns_threshold_expression 'I > 2\s(I)'
_cod_data_source_file eb5068sup1.cif
_cod_data_source_block 10hUV_075GPa
_cod_database_code 2108817
_shelx_shelxl_version_number 2014/7
_shelx_space_group_comment
;
The symmetry employed for this shelxl refinement is uniquely defined
by the following loop, which should always be used as a source of
symmetry information in preference to the above space-group names.
They are only intended as comments.
;
_shelx_estimated_absorpt_t_min 0.969
_shelx_estimated_absorpt_t_max 0.989

loop_
_space_group_symop_operation_xyz
'x, y, z'
'-x+1/2, -y, z+1/2'
'-x, y+1/2, -z+1/2'
'x+1/2, -y+1/2, -z'

loop_
_atom_site_label
_atom_site_type_symbol
_atom_site_fract_x
_atom_site_fract_y
_atom_site_fract_z
_atom_site_U_iso_or_equiv
_atom_site_adp_type
_atom_site_occupancy
_atom_site_site_symmetry_order
_atom_site_calc_flag
_atom_site_refinement_flags_posn
_atom_site_refinement_flags_adp
_atom_site_refinement_flags_occupancy
_atom_site_disorder_assembly
_atom_site_disorder_group
O2 O 0.3867(11) 0.6251(6) 0.4830(2) 0.053(2) Uani 1 1 d . . . . .
O3 O 0.6941(13) 0.6172(6) 0.4450(3) 0.068(2) Uani 1 1 d . . . . .
N1 N 0.9607(14) 0.6719(7) 0.5097(3) 0.048(3) Uani 1 1 d . . . . .
H1A H 0.9639 0.7384 0.5122 0.058 Uiso 1 1 calc R U . . .
H1B H 0.8527 0.6544 0.4919 0.058 Uiso 1 1 calc R U . . .
H1C H 1.0917 0.6503 0.5000 0.058 Uiso 1 1 calc R U . . .
C1 C 0.1780(16) 0.2605(9) 0.3109(3) 0.042(3) Uiso 1 1 d D . . . .
C2 C 0.0987(15) 0.3230(9) 0.2798(3) 0.043(3) Uiso 1 1 d D . . . .
C3 C 0.1591(15) 0.3072(8) 0.2386(4) 0.047(3) Uiso 1 1 d . . . . .
H3 H 0.1021 0.3497 0.2181 0.056 Uiso 1 1 calc R U . . .
C4 C 0.2993(15) 0.2317(9) 0.2269(3) 0.043(3) Uiso 1 1 d . . . . .
C5 C 0.3816(14) 0.1679(8) 0.2585(3) 0.041(3) Uiso 1 1 d D . . . .
H5 H 0.4760 0.1152 0.2513 0.049 Uiso 1 1 calc R U . . .
C6 C 0.3248(15) 0.1820(8) 0.3002(3) 0.038(3) Uiso 1 1 d D . . . .
C8 C 0.2118(16) 0.3497(8) 0.3820(3) 0.042(3) Uiso 1 1 d D . . . .
C9 C 0.1047(17) 0.3868(8) 0.4162(3) 0.045(3) Uiso 1 1 d D . . . .
H9 H -0.0344 0.3609 0.4234 0.054 Uiso 1 1 calc R U . . .
C10 C 0.1968(17) 0.4620(9) 0.4404(3) 0.051(3) Uiso 1 1 d . . . . .
H10 H 0.1215 0.4849 0.4641 0.061 Uiso 1 1 calc R U . . .
C11 C 0.4032(16) 0.5036(8) 0.4294(3) 0.041(3) Uiso 1 1 d . . . . .
C12 C 0.5145(17) 0.4637(8) 0.3952(3) 0.044(3) Uiso 1 1 d . . . . .
H12 H 0.6570 0.4867 0.3886 0.053 Uiso 1 1 calc R U . . .
C13 C 0.4178(16) 0.3911(9) 0.3711(3) 0.051(3) Uiso 1 1 d D . . . .
H13 H 0.4904 0.3690 0.3470 0.062 Uiso 1 1 calc R U . . .
C14 C 0.498(2) 0.5878(9) 0.4539(4) 0.041(3) Uani 1 1 d . . . . .
C15 C -0.0501(17) 0.4111(8) 0.2922(3) 0.047(3) Uani 1 1 d . . . . .
H15 H -0.0767 0.4060 0.3225 0.057 Uiso 1 1 calc R U . . .
C16 C -0.2773(15) 0.4039(9) 0.2706(3) 0.056(3) Uani 1 1 d . . . . .
H16A H -0.3434 0.3398 0.2766 0.084 Uiso 1 1 calc R U . . .
H16B H -0.3734 0.4562 0.2808 0.084 Uiso 1 1 calc R U . . .
H16C H -0.2581 0.4110 0.2408 0.084 Uiso 1 1 calc R U . . .
C17 C 0.0656(19) 0.5091(9) 0.2846(4) 0.073(4) Uani 1 1 d . . . . .
H17A H -0.0312 0.5632 0.2926 0.109 Uiso 1 1 calc R U . . .
H17B H 0.2005 0.5119 0.3009 0.109 Uiso 1 1 calc R U . . .
H17C H 0.1018 0.5150 0.2554 0.109 Uiso 1 1 calc R U . . .
C18 C 0.3640(18) 0.2084(10) 0.1812(4) 0.061(4) Uani 1 1 d . . . . .
H18 H 0.3547 0.1354 0.1785 0.073 Uiso 1 1 calc R U . . .
C19 C 0.2069(19) 0.2501(10) 0.1488(4) 0.077(4) Uani 1 1 d . . . . .
H19A H 0.0565 0.2304 0.1554 0.115 Uiso 1 1 calc R U . . .
H19B H 0.2171 0.3219 0.1486 0.115 Uiso 1 1 calc R U . . .
H19C H 0.2467 0.2244 0.1216 0.115 Uiso 1 1 calc R U . . .
C20 C 0.6052(18) 0.2345(12) 0.1740(4) 0.090(5) Uani 1 1 d . . . . .
H20A H 0.6949 0.2055 0.1959 0.135 Uiso 1 1 calc R U . . .
H20B H 0.6523 0.2085 0.1474 0.135 Uiso 1 1 calc R U . . .
H20C H 0.6227 0.3060 0.1743 0.135 Uiso 1 1 calc R U . . .
C24 C 0.6962(17) 0.6666(8) 0.5685(4) 0.058(3) Uani 1 1 d . . . . .
H24A H 0.7002 0.7385 0.5686 0.087 Uiso 1 1 calc R U . . .
H24B H 0.5752 0.6439 0.5511 0.087 Uiso 1 1 calc R U . . .
H24C H 0.6743 0.6427 0.5966 0.087 Uiso 1 1 calc R U . . .
C25 C 0.9166(18) 0.6260(11) 0.5515(4) 0.056(4) Uani 1 1 d . . . . .
H25 H 1.0346 0.6499 0.5703 0.067 Uiso 1 1 calc R U . . .
C26 C 0.939(2) 0.5150(10) 0.5492(3) 0.045(3) Uani 1 1 d . . . . .
C27 C 0.763(2) 0.4569(12) 0.5347(4) 0.062(4) Uani 1 1 d . . . . .
H27 H 0.6289 0.4870 0.5267 0.074 Uiso 1 1 calc R U . . .
C28 C 0.787(3) 0.3547(13) 0.5323(4) 0.076(4) Uani 1 1 d . . . . .
H28 H 0.6684 0.3155 0.5227 0.092 Uiso 1 1 calc R U . . .
C29 C 0.984(3) 0.3100(11) 0.5439(5) 0.076(4) Uani 1 1 d . . . . .
H29 H 0.9970 0.2407 0.5422 0.091 Uiso 1 1 calc R U . . .
C30 C 1.157(2) 0.3644(14) 0.5577(4) 0.072(4) Uani 1 1 d . . . . .
H30 H 1.2904 0.3333 0.5655 0.087 Uiso 1 1 calc R U . . .
C31 C 1.1351(18) 0.4671(12) 0.5602(4) 0.058(4) Uani 1 1 d . . . . .
H31 H 1.2556 0.5052 0.5695 0.070 Uiso 1 1 calc R U . . .
O1 O -0.0561(17) 0.2284(8) 0.3694(3) 0.079(4) Uani 0.931(14) 1 d D U P A 1
C7 C 0.102(2) 0.2744(10) 0.3553(3) 0.047(3) Uani 0.931(14) 1 d D U P A 1
C21 C 0.4059(19) 0.1084(10) 0.3338(4) 0.050(4) Uani 0.931(14) 1 d D U P A 1
H21 H 0.4328 0.1476 0.3593 0.060 Uiso 0.931(14) 1 calc R U P A 1
C22 C 0.229(2) 0.0306(10) 0.3445(4) 0.074(4) Uani 0.931(14) 1 d D U P A 1
H22A H 0.0916 0.0638 0.3516 0.110 Uiso 0.931(14) 1 calc R U P A 1
H22B H 0.2052 -0.0124 0.3208 0.110 Uiso 0.931(14) 1 calc R U P A 1
H22C H 0.2785 -0.0087 0.3680 0.110 Uiso 0.931(14) 1 calc R U P A 1
C23 C 0.6255(19) 0.0578(10) 0.3225(4) 0.068(4) Uani 0.931(14) 1 d D U P A 1
H23A H 0.7350 0.1080 0.3158 0.102 Uiso 0.931(14) 1 calc R U P A 1
H23B H 0.6767 0.0187 0.3458 0.102 Uiso 0.931(14) 1 calc R U P A 1
H23C H 0.6034 0.0149 0.2987 0.102 Uiso 0.931(14) 1 calc R U P A 1
O1D O -0.120(8) 0.259(8) 0.364(3) 0.076(17) Uiso 0.069(14) 1 d D U P A 2
C7D C 0.119(8) 0.258(3) 0.3585(8) 0.051(16) Uiso 0.069(14) 1 d D U P A 2
C21D C 0.413(15) 0.132(6) 0.3406(12) 0.052(16) Uiso 0.069(14) 1 d D U P A 2
H21D H 0.5498 0.1673 0.3489 0.063 Uiso 0.069(14) 1 calc R U P A 2
C22D C 0.229(17) 0.160(4) 0.3720(18) 0.06(3) Uiso 0.069(14) 1 d D U P A 2
H22D H 0.1183 0.1072 0.3731 0.076 Uiso 0.069(14) 1 calc R U P A 2
H22E H 0.2935 0.1678 0.3997 0.076 Uiso 0.069(14) 1 calc R U P A 2
C23D C 0.47(3) 0.023(7) 0.336(3) 0.08(3) Uiso 0.069(14) 1 d D U P A 2
H23E H 0.5834 0.0146 0.3157 0.117 Uiso 0.069(14) 1 calc R U P A 2
H23D H 0.5157 -0.0033 0.3626 0.117 Uiso 0.069(14) 1 calc R U P A 2
H23F H 0.3357 -0.0128 0.3271 0.117 Uiso 0.069(14) 1 calc R U P A 2

loop_
_atom_site_aniso_label
_atom_site_aniso_U_11
_atom_site_aniso_U_22
_atom_site_aniso_U_33
_atom_site_aniso_U_23
_atom_site_aniso_U_13
_atom_site_aniso_U_12
O2 0.058(4) 0.048(7) 0.052(7) -0.024(4) 0.003(4) 0.004(4)
O3 0.054(4) 0.070(8) 0.081(8) -0.014(4) 0.009(5) -0.027(5)
N1 0.047(5) 0.038(9) 0.059(9) -0.003(4) -0.005(5) -0.011(5)
C14 0.062(7) 0.017(10) 0.046(10) -0.008(5) -0.016(7) 0.006(7)
C15 0.055(7) 0.033(10) 0.055(10) 0.000(5) 0.009(6) 0.011(7)
C16 0.052(6) 0.047(12) 0.069(11) 0.002(5) 0.003(7) 0.001(6)
C17 0.058(6) 0.029(13) 0.132(14) -0.013(6) 0.008(7) -0.006(7)
C18 0.064(8) 0.068(12) 0.050(12) -0.003(6) 0.009(7) -0.007(7)
C19 0.074(8) 0.115(15) 0.042(11) 0.001(6) -0.001(8) 0.021(9)
C20 0.069(9) 0.147(18) 0.054(13) 0.009(7) 0.023(7) 0.019(9)
C24 0.074(8) 0.048(11) 0.053(11) -0.002(5) 0.021(7) 0.008(7)
C25 0.063(8) 0.091(15) 0.014(11) 0.000(6) -0.007(6) -0.009(8)
C26 0.065(8) 0.052(12) 0.018(10) 0.001(5) 0.010(6) 0.003(8)
C27 0.070(9) 0.047(14) 0.068(14) 0.002(6) -0.005(8) 0.000(9)
C28 0.085(11) 0.039(16) 0.105(16) -0.001(7) 0.000(9) -0.016(10)
C29 0.111(12) 0.037(13) 0.080(13) 0.011(7) 0.036(10) 0.010(11)
C30 0.075(10) 0.070(17) 0.072(14) 0.020(7) 0.009(8) 0.032(11)
C31 0.045(8) 0.078(15) 0.052(13) 0.007(6) 0.008(6) 0.023(8)
O1 0.087(6) 0.076(10) 0.075(9) -0.030(5) 0.033(6) -0.041(7)
C7 0.057(7) 0.034(11) 0.050(11) -0.005(5) -0.001(7) -0.002(7)
C21 0.061(8) 0.063(12) 0.025(10) -0.001(5) -0.005(6) 0.013(8)
C22 0.102(10) 0.059(13) 0.059(12) 0.016(6) -0.002(8) -0.017(9)
C23 0.069(9) 0.067(13) 0.068(13) 0.002(6) -0.017(8) 0.011(8)

loop_
_atom_type_symbol
_atom_type_description
_atom_type_scat_dispersion_real
_atom_type_scat_dispersion_imag
_atom_type_scat_source
C C 0.0033 0.0016 'International Tables Vol C Tables 4.2.6.8 and 6.1.1.4'
H H 0.0000 0.0000 'International Tables Vol C Tables 4.2.6.8 and 6.1.1.4'
N N 0.0061 0.0033 'International Tables Vol C Tables 4.2.6.8 and 6.1.1.4'
O O 0.0106 0.0060 'International Tables Vol C Tables 4.2.6.8 and 6.1.1.4'

loop_
_geom_angle_atom_site_label_1
_geom_angle_atom_site_label_2
_geom_angle_atom_site_label_3
_geom_angle
_geom_angle_site_symmetry_1
_geom_angle_site_symmetry_3
_geom_angle_publ_flag
C25 N1 H1A 109.5 . . ?
C25 N1 H1B 109.5 . . ?
H1A N1 H1B 109.5 . . ?
C25 N1 H1C 109.5 . . ?
H1A N1 H1C 109.5 . . ?
H1B N1 H1C 109.5 . . ?
C2 C1 C6 119.4(10) . . ?
C2 C1 C7 120.0(11) . . ?
C6 C1 C7 120.5(9) . . ?
C2 C1 C7D 129(2) . . ?
C6 C1 C7D 111(2) . . ?
C1 C2 C3 120.2(11) . . ?
C1 C2 C15 118.7(10) . . ?
C3 C2 C15 121.1(9) . . ?
C4 C3 C2 122.3(10) . . ?
C4 C3 H3 118.8 . . ?
C2 C3 H3 118.8 . . ?
C3 C4 C5 117.7(11) . . ?
C3 C4 C18 124.3(10) . . ?
C5 C4 C18 118.0(10) . . ?
C6 C5 C4 121.4(11) . . ?
C6 C5 H5 119.3 . . ?
C4 C5 H5 119.3 . . ?
C5 C6 C1 119.0(8) . . ?
C5 C6 C21 120.5(10) . . ?
C1 C6 C21 120.3(10) . . ?
C5 C6 C21D 131(2) . . ?
C1 C6 C21D 109(2) . . ?
C9 C8 C13 118.2(10) . . ?
C9 C8 C7 120.3(9) . . ?
C13 C8 C7 121.2(11) . . ?
C9 C8 C7D 120.7(16) . . ?
C13 C8 C7D 120.8(17) . . ?
C8 C9 C10 121.7(10) . . ?
C8 C9 H9 119.1 . . ?
C10 C9 H9 119.1 . . ?
C9 C10 C11 120.0(11) . . ?
C9 C10 H10 120.0 . . ?
C11 C10 H10 120.0 . . ?
C12 C11 C10 118.0(10) . . ?
C12 C11 C14 121.6(9) . . ?
C10 C11 C14 120.4(10) . . ?
C13 C12 C11 120.8(9) . . ?
C13 C12 H12 119.6 . . ?
C11 C12 H12 119.6 . . ?
C12 C13 C8 121.0(11) . . ?
C12 C13 H13 119.5 . . ?
C8 C13 H13 119.5 . . ?
O2 C14 O3 122.6(10) . . ?
O2 C14 C11 119.5(10) . . ?
O3 C14 C11 118.0(10) . . ?
C17 C15 C2 111.1(8) . . ?
C17 C15 C16 113.1(9) . . ?
C2 C15 C16 110.7(9) . . ?
C17 C15 H15 107.2 . . ?
C2 C15 H15 107.2 . . ?
C16 C15 H15 107.2 . . ?
C15 C16 H16A 109.5 . . ?
C15 C16 H16B 109.5 . . ?
H16A C16 H16B 109.5 . . ?
C15 C16 H16C 109.5 . . ?
H16A C16 H16C 109.5 . . ?
H16B C16 H16C 109.5 . . ?
C15 C17 H17A 109.5 . . ?
C15 C17 H17B 109.5 . . ?
H17A C17 H17B 109.5 . . ?
C15 C17 H17C 109.5 . . ?
H17A C17 H17C 109.5 . . ?
H17B C17 H17C 109.5 . . ?
C20 C18 C19 114.2(11) . . ?
C20 C18 C4 109.8(10) . . ?
C19 C18 C4 114.8(10) . . ?
C20 C18 H18 105.7 . . ?
C19 C18 H18 105.7 . . ?
C4 C18 H18 105.7 . . ?
C18 C19 H19A 109.5 . . ?
C18 C19 H19B 109.5 . . ?
H19A C19 H19B 109.5 . . ?
C18 C19 H19C 109.5 . . ?
H19A C19 H19C 109.5 . . ?
H19B C19 H19C 109.5 . . ?
C18 C20 H20A 109.5 . . ?
C18 C20 H20B 109.5 . . ?
H20A C20 H20B 109.5 . . ?
C18 C20 H20C 109.5 . . ?
H20A C20 H20C 109.5 . . ?
H20B C20 H20C 109.5 . . ?
C25 C24 H24A 109.5 . . ?
C25 C24 H24B 109.5 . . ?
H24A C24 H24B 109.5 . . ?
C25 C24 H24C 109.5 . . ?
H24A C24 H24C 109.5 . . ?
H24B C24 H24C 109.5 . . ?
C26 C25 N1 110.5(9) . . ?
C26 C25 C24 116.5(10) . . ?
N1 C25 C24 109.0(10) . . ?
C26 C25 H25 106.7 . . ?
N1 C25 H25 106.7 . . ?
C24 C25 H25 106.7 . . ?
C31 C26 C27 118.1(13) . . ?
C31 C26 C25 121.6(12) . . ?
C27 C26 C25 120.2(12) . . ?
C28 C27 C26 119.6(13) . . ?
C28 C27 H27 120.2 . . ?
C26 C27 H27 120.2 . . ?
C29 C28 C27 120.4(14) . . ?
C29 C28 H28 119.8 . . ?
C27 C28 H28 119.8 . . ?
C30 C29 C28 121.3(15) . . ?
C30 C29 H29 119.3 . . ?
C28 C29 H29 119.3 . . ?
C29 C30 C31 118.7(13) . . ?
C29 C30 H30 120.7 . . ?
C31 C30 H30 120.6 . . ?
C30 C31 C26 121.8(13) . . ?
C30 C31 H31 119.1 . . ?
C26 C31 H31 119.1 . . ?
O1 C7 C8 118.5(11) . . ?
O1 C7 C1 121.5(10) . . ?
C8 C7 C1 119.9(10) . . ?
C23 C21 C22 110.6(11) . . ?
C23 C21 C6 113.1(10) . . ?
C22 C21 C6 112.0(9) . . ?
C23 C21 H21 106.9 . . ?
C22 C21 H21 106.9 . . ?
C6 C21 H21 106.9 . . ?
C21 C22 H22A 109.5 . . ?
C21 C22 H22B 109.5 . . ?
H22A C22 H22B 109.5 . . ?
C21 C22 H22C 109.5 . . ?
H22A C22 H22C 109.5 . . ?
H22B C22 H22C 109.5 . . ?
C21 C23 H23A 109.5 . . ?
C21 C23 H23B 109.5 . . ?
H23A C23 H23B 109.5 . . ?
C21 C23 H23C 109.5 . . ?
H23A C23 H23C 109.5 . . ?
H23B C23 H23C 109.5 . . ?
O1D C7D C22D 114(4) . . ?
O1D C7D C8 107(3) . . ?
C22D C7D C8 113(3) . . ?
O1D C7D C1 110(4) . . ?
C22D C7D C1 101(3) . . ?
C8 C7D C1 112.2(19) . . ?
C23D C21D C22D 117(5) . . ?
C23D C21D C6 114(4) . . ?
C22D C21D C6 101(3) . . ?
C23D C21D H21D 107.9 . . ?
C22D C21D H21D 107.9 . . ?
C6 C21D H21D 107.9 . . ?
C7D C22D C21D 110(3) . . ?
C7D C22D H22D 109.8 . . ?
C21D C22D H22D 109.8 . . ?
C7D C22D H22E 109.8 . . ?
C21D C22D H22E 109.8 . . ?
H22D C22D H22E 108.2 . . ?
C21D C23D H23E 109.5 . . ?
C21D C23D H23D 109.5 . . ?
H23E C23D H23D 109.5 . . ?
C21D C23D H23F 109.5 . . ?
H23E C23D H23F 109.5 . . ?
H23D C23D H23F 109.5 . . ?

loop_
_geom_bond_atom_site_label_1
_geom_bond_atom_site_label_2
_geom_bond_distance
_geom_bond_site_symmetry_2
_geom_bond_publ_flag
O2 C14 1.245(11) . ?
O3 C14 1.269(12) . ?
N1 C25 1.489(14) . ?
N1 H1A 0.8900 . ?
N1 H1B 0.8900 . ?
N1 H1C 0.8900 . ?
C1 C2 1.377(14) . ?
C1 C6 1.408(13) . ?
C1 C7 1.498(13) . ?
C1 C7D 1.56(2) . ?
C2 C3 1.380(13) . ?
C2 C15 1.526(14) . ?
C3 C4 1.363(13) . ?
C3 H3 0.9300 . ?
C4 C5 1.409(14) . ?
C4 C18 1.538(15) . ?
C5 C6 1.384(13) . ?
C5 H5 0.9300 . ?
C6 C21 1.531(13) . ?
C6 C21D 1.54(3) . ?
C8 C9 1.356(12) . ?
C8 C13 1.394(13) . ?
C8 C7 1.471(14) . ?
C8 C7D 1.54(2) . ?
C9 C10 1.381(14) . ?
C9 H9 0.9300 . ?
C10 C11 1.398(12) . ?
C10 H10 0.9300 . ?
C11 C12 1.384(13) . ?
C11 C14 1.481(14) . ?
C12 C13 1.364(14) . ?
C12 H12 0.9300 . ?
C13 H13 0.9300 . ?
C15 C17 1.498(15) . ?
C15 C16 1.527(13) . ?
C15 H15 0.9800 . ?
C16 H16A 0.9600 . ?
C16 H16B 0.9600 . ?
C16 H16C 0.9600 . ?
C17 H17A 0.9600 . ?
C17 H17B 0.9600 . ?
C17 H17C 0.9600 . ?
C18 C20 1.501(14) . ?
C18 C19 1.503(15) . ?
C18 H18 0.9800 . ?
C19 H19A 0.9600 . ?
C19 H19B 0.9600 . ?
C19 H19C 0.9600 . ?
C20 H20A 0.9600 . ?
C20 H20B 0.9600 . ?
C20 H20C 0.9600 . ?
C24 C25 1.525(14) . ?
C24 H24A 0.9600 . ?
C24 H24B 0.9600 . ?
C24 H24C 0.9600 . ?
C25 C26 1.488(15) . ?
C25 H25 0.9800 . ?
C26 C31 1.381(15) . ?
C26 C27 1.388(15) . ?
C27 C28 1.372(17) . ?
C27 H27 0.9300 . ?
C28 C29 1.371(18) . ?
C28 H28 0.9300 . ?
C29 C30 1.342(18) . ?
C29 H29 0.9300 . ?
C30 C31 1.379(16) . ?
C30 H30 0.9300 . ?
C31 H31 0.9300 . ?
O1 C7 1.215(12) . ?
C21 C23 1.519(14) . ?
C21 C22 1.520(14) . ?
C21 H21 0.9800 . ?
C22 H22A 0.9600 . ?
C22 H22B 0.9600 . ?
C22 H22C 0.9600 . ?
C23 H23A 0.9600 . ?
C23 H23B 0.9600 . ?
C23 H23C 0.9600 . ?
O1D C7D 1.44(3) . ?
C7D C22D 1.53(3) . ?
C21D C23D 1.50(3) . ?
C21D C22D 1.53(3) . ?
C21D H21D 0.9800 . ?
C22D H22D 0.9700 . ?
C22D H22E 0.9700 . ?
C23D H23E 0.9600 . ?
C23D H23D 0.9600 . ?
C23D H23F 0.9600 . ?

_cod_database_fobs_code 2108817
